data_7110582
loop_
_publ_author_name
'Rudler, Henri'
'Parlier, Andr\'ee'
'Martin-Vaca, Blanca'
'Garrier, Eva'
'Vaissermann, Jacqueline'

_publ_section_title
;
 Reaction of N-methyldihydropyridines with alkoxycarbene complexes of
 chromium and tungsten: sequential use of three carbonyl ligands of
 Cr(CO)6 for the formation of polyoxygenated compounds
;
_journal_issue 15
_journal_name_full 'Chemical Communications'
_journal_page_first 1439
_journal_paper_doi 10.1039/a903474i
_journal_year 1999
_chemical_compound_source
;
?
;
_chemical_formula_moiety ' C23 H24 O3 '
_chemical_formula_sum 'C23 H24 O3'
_chemical_formula_weight 348.44
_chemical_name_systematic
;
 ?
;
_space_group_IT_number 7
_symmetry_cell_setting monoclinic
_symmetry_space_group_name_Hall 'P -2yc'
_symmetry_space_group_name_H-M 'P 1 c 1'
_atom_sites_solution_hydrogens difmap
_atom_sites_solution_primary direct
_cell_angle_alpha 90
_cell_angle_beta 90.26(7)
_cell_angle_gamma 90
_cell_formula_units_Z 2
_cell_length_a 11.198(5)
_cell_length_b 6.867(1)
_cell_length_c 12.192(18)
_cell_measurement_reflns_used 25
_cell_measurement_temperature 298
_cell_measurement_theta_max 13.5
_cell_measurement_theta_min 13
_cell_volume 937.5(15)
_diffrn_ambient_temperature 295
_diffrn_measurement_device '  Enraf-nonius CAD4 '
_diffrn_measurement_method 2\q/\w
_diffrn_radiation_monochromator ' graphite'
_diffrn_radiation_type 'Mo K\a'
_diffrn_radiation_wavelength 0.71069
_diffrn_reflns_av_R_equivalents 0.04
_diffrn_reflns_limit_h_max 15
_diffrn_reflns_limit_h_min 0
_diffrn_reflns_limit_k_max 9
_diffrn_reflns_limit_k_min 0
_diffrn_reflns_limit_l_max 17
_diffrn_reflns_limit_l_min -17
_diffrn_reflns_number 3075
_diffrn_reflns_theta_max 30
_diffrn_reflns_theta_min 1
_diffrn_standards_decay_% none
_diffrn_standards_interval_time 3600s
_diffrn_standards_number 2
_exptl_absorpt_coefficient_mu 0.08
_exptl_absorpt_correction_type none
_exptl_crystal_colour ' colourless '
_exptl_crystal_density_diffrn 1.23
_exptl_crystal_description ' plate '
_exptl_crystal_F_000 372.10
_exptl_crystal_size_max 0.7
_exptl_crystal_size_mid 0.4
_exptl_crystal_size_min 0.1
_refine_diff_density_max 0.29
_refine_diff_density_min -0.24
_refine_ls_extinction_coef 53.4
_refine_ls_extinction_method 'Larson 1970 Crystallographic Computing eq 22'
_refine_ls_goodness_of_fit_obs 1.0758
_refine_ls_hydrogen_treatment
;
 one overall isotropic thermal parameter refined
;
_refine_ls_matrix_type full
_refine_ls_number_parameters 237
_refine_ls_number_reflns 1806
_refine_ls_R_factor_obs 0.0511
_refine_ls_shift/esd_max 0.087555
_refine_ls_structure_factor_coef F
_refine_ls_weighting_scheme
;
 Chebychev polynomial (Carruthers & Watkin, 1979)
;
_refine_ls_wR_factor_obs 0.0643
_reflns_limit_h_max 15
_reflns_limit_h_min -15
_reflns_limit_k_max 9
_reflns_limit_k_min 0
_reflns_limit_l_max 17
_reflns_limit_l_min 0
_reflns_number_observed 1806
_reflns_number_total 2728
_reflns_observed_criterion >3.00\s(I)
_cod_data_source_file 903474isup1.cif
_cod_data_source_block 2
_cod_depositor_comments
;
The following automatic conversions were performed:

'_cell_measurement_temperature' value '298K' was changed to '298' -
the value should be numeric and without a unit
designator.

'_diffrn_ambient_temperature' value '295K' was changed
to '295' - the value should be numeric and without a unit
designator.

'_symmetry_cell_setting' value 'Monoclinic ' changed to
'monoclinic' according to
/home/saulius/struct/CIF-dictionaries/cif_core.dic dictionary named
'cif_core.dic' version 2.4.2 from
2011-04-26.

'_refine_ls_matrix_type' value ' full ' changed to
'full' according to
/home/saulius/struct/CIF-dictionaries/cif_core.dic dictionary named
'cif_core.dic' version 2.4.2 from 2011-04-26.

Automatic conversion script
Id: cif_fix_values 1891 2012-01-12 08:04:46Z andrius 

The following automatic conversions were performed:

'_atom_sites_solution_primary' value ' Direct_Methods ' was changed
to 'direct'.

'_atom_sites_solution_hydrogens' value ' Difference Fourier map ' was
changed to 'difmap'.

Automatic conversion script
Id: cif_fix_values 6452 2018-10-05 10:23:21Z andrius 
;
_cod_original_cell_volume 937(1)
_cod_original_sg_symbol_H-M 'P 1 c 1 '
_cod_original_formula_sum ' C23 H24 O3 '
_cod_database_code 7110582

loop_
_symmetry_equiv_pos_as_xyz
x,y,z
x,-y,z+1/2

loop_
_atom_site_aniso_label
_atom_site_aniso_U_11
_atom_site_aniso_U_22
_atom_site_aniso_U_33
_atom_site_aniso_U_23
_atom_site_aniso_U_13
_atom_site_aniso_U_12
O1 0.050(1) 0.035(1) 0.048(1) -0.0115(9) -0.0116(9) 0.0030(9)
O2 0.064(2) 0.035(1) 0.076(2) -0.003(1) -0.023(1) 0.008(1)
O3 0.058(1) 0.037(1) 0.0265(9) -0.0021(8) -0.0112(8) -0.0019(9)
C2 0.044(1) 0.036(1) 0.042(1) -0.006(1) -0.008(1) -0.001(1)
C3 0.039(1) 0.033(1) 0.032(1) 0.001(1) -0.003(1) -0.001(1)
C4 0.055(2) 0.032(1) 0.041(1) -0.005(1) -0.014(1) 0.003(1)
C5 0.051(2) 0.037(1) 0.038(1) -0.000(1) -0.010(1) 0.007(1)
C6 0.052(2) 0.037(1) 0.032(1) 0.002(1) -0.010(1) 0.006(1)
C7 0.047(1) 0.031(1) 0.023(1) -0.000(1) -0.0079(9) 0.001(1)
C8 0.051(2) 0.057(2) 0.047(2) 0.000(1) -0.020(1) 0.012(1)
C9 0.091(3) 0.036(1) 0.042(2) -0.009(1) -0.026(2) 0.001(2)
C10 0.112(3) 0.043(2) 0.048(2) -0.011(2) -0.026(2) -0.006(2)
C30 0.039(1) 0.031(1) 0.031(1) -0.001(1) -0.0043(9) -0.004(1)
C31 0.037(1) 0.041(1) 0.030(1) -0.001(1) -0.0031(9) 0.001(1)
C32 0.046(1) 0.048(2) 0.041(2) 0.007(1) -0.005(1) 0.003(1)
C33 0.047(2) 0.088(3) 0.031(1) 0.010(2) -0.009(1) 0.007(2)
C34 0.045(2) 0.093(3) 0.037(2) -0.008(2) -0.010(1) -0.001(2)
C35 0.049(2) 0.060(2) 0.052(2) -0.013(2) -0.012(1) -0.012(2)
C36 0.045(1) 0.043(2) 0.038(1) -0.000(1) -0.008(1) -0.005(1)
C70 0.045(1) 0.034(1) 0.030(1) -0.002(1) -0.002(1) -0.000(1)
C81 0.035(1) 0.073(2) 0.059(2) -0.005(2) -0.015(1) 0.009(2)
C82 0.050(2) 0.077(3) 0.101(4) -0.009(3) -0.005(2) 0.001(2)
C83 0.059(3) 0.088(4) 0.159(7) 0.000(4) -0.009(4) -0.014(3)
C84 0.045(2) 0.164(7) 0.116(5) 0.032(5) 0.011(3) -0.013(3)
C85 0.050(2) 0.164(6) 0.079(3) 0.013(4) -0.000(2) -0.001(3)
C86 0.050(2) 0.101(4) 0.062(2) 0.000(2) -0.014(2) 0.010(2)

loop_
_atom_site_label
_atom_site_fract_x
_atom_site_fract_y
_atom_site_fract_z
_atom_site_U_iso_or_equiv
_atom_site_occupancy
_atom_site_thermal_displace_type
O1 0.5286(2) 0.1316(3) 0.9347(2) 0.0417 1.0000 Uani
O2 0.6514(2) 0.0050(3) 1.0602(3) 0.0524 1.0000 Uani
O3 0.3126(2) 0.2122(3) 0.7935(2) 0.0373 1.0000 Uani
C2 0.5945(3) 0.1405(4) 1.0296(3) 0.0397 1.0000 Uani
C3 0.5777(2) 0.3351(4) 1.0794(2) 0.0346 1.0000 Uani
C4 0.4415(3) 0.6261(4) 1.0288(3) 0.0402 1.0000 Uani
C5 0.3075(3) 0.5977(4) 1.0097(2) 0.0402 1.0000 Uani
C6 0.2800(3) 0.4978(4) 0.9008(2) 0.0384 1.0000 Uani
C7 0.3374(2) 0.2950(4) 0.8977(2) 0.0314 1.0000 Uani
C8 0.1456(3) 0.4895(6) 0.8760(3) 0.0476 1.0000 Uani
C9 0.3221(4) 0.0069(5) 0.7897(3) 0.0475 1.0000 Uani
C10 0.2809(5) -0.0652(6) 0.6813(3) 0.0566 1.0000 Uani
C30 0.5018(2) 0.4345(4) 1.0157(2) 0.0331 1.0000 Uani
C31 0.6413(2) 0.3959(4) 1.1798(2) 0.0355 1.0000 Uani
C32 0.6598(3) 0.2675(5) 1.2655(3) 0.0443 1.0000 Uani
C33 0.7221(3) 0.3268(7) 1.3577(3) 0.0482 1.0000 Uani
C34 0.7665(3) 0.5135(7) 1.3657(3) 0.0521 1.0000 Uani
C35 0.7494(3) 0.6425(6) 1.2800(3) 0.0498 1.0000 Uani
C36 0.6867(3) 0.5840(5) 1.1871(3) 0.0413 1.0000 Uani
C70 0.4711(3) 0.3166(4) 0.9166(2) 0.0354 1.0000 Uani
C81 0.0728(3) 0.3585(6) 0.9495(3) 0.0511 1.0000 Uani
C82 0.0425(4) 0.1716(8) 0.9182(5) 0.0726 1.0000 Uani
C83 -0.0249(5) 0.055(1) 0.9872(7) 0.0923 1.0000 Uani
C84 -0.0633(4) 0.119(1) 1.0849(6) 0.0912 1.0000 Uani
C85 -0.0335(4) 0.303(1) 1.1183(5) 0.0859 1.0000 Uani
C86 0.0325(3) 0.4208(9) 1.0522(4) 0.0658 1.0000 Uani
H41 0.4851 0.7006 0.9790 0.072(3) 1.0000 Uiso
H42 0.4626 0.6886 1.0968 0.072(3) 1.0000 Uiso
H51 0.2691 0.7335 1.0056 0.072(3) 1.0000 Uiso
H52 0.2624 0.5313 1.0660 0.072(3) 1.0000 Uiso
H61 0.3293 0.5712 0.8409 0.072(3) 1.0000 Uiso
H71 0.3006 0.2147 0.9513 0.072(3) 1.0000 Uiso
H81 0.1399 0.4509 0.8041 0.072(3) 1.0000 Uiso
H82 0.1153 0.6151 0.8792 0.072(3) 1.0000 Uiso
H91 0.2920 -0.0624 0.8521 0.072(3) 1.0000 Uiso
H92 0.4070 -0.0203 0.7896 0.072(3) 1.0000 Uiso
H101 0.2055 -0.0102 0.6657 0.072(3) 1.0000 Uiso
H102 0.3121 -0.0153 0.6212 0.072(3) 1.0000 Uiso
H103 0.2692 -0.2081 0.6777 0.072(3) 1.0000 Uiso
H321 0.6357 0.1352 1.2593 0.072(3) 1.0000 Uiso
H331 0.7356 0.2116 1.4249 0.072(3) 1.0000 Uiso
H341 0.8075 0.5615 1.4294 0.072(3) 1.0000 Uiso
H351 0.7735 0.7752 1.2800 0.072(3) 1.0000 Uiso
H361 0.6768 0.6718 1.1158 0.072(3) 1.0000 Uiso
H710 0.5068 0.3680 0.8495 0.072(3) 1.0000 Uiso
H821 0.0570 0.1410 0.8347 0.072(3) 1.0000 Uiso
H831 -0.0492 -0.0638 0.9490 0.072(3) 1.0000 Uiso
H841 -0.1265 0.0518 1.1203 0.072(3) 1.0000 Uiso
H851 -0.0779 0.3632 1.1900 0.072(3) 1.0000 Uiso
H861 0.0601 0.5508 1.0556 0.072(3) 1.0000 Uiso

loop_
_atom_type_symbol
_atom_type_scat_dispersion_real
_atom_type_scat_dispersion_imag
_atom_type_scat_Cromer_Mann_a1
_atom_type_scat_Cromer_Mann_b1
_atom_type_scat_Cromer_Mann_a2
_atom_type_scat_Cromer_Mann_b2
_atom_type_scat_Cromer_Mann_a3
_atom_type_scat_Cromer_Mann_b3
_atom_type_scat_Cromer_Mann_a4
_atom_type_scat_Cromer_Mann_b4
_atom_type_scat_Cromer_Mann_c
_atom_type_scat_source
'C   ' 0.0020 0.0020 2.3100 20.8439 1.0200 10.2075 1.5886 0.5687 0.8650 51.6512 0.2156 International_Tables_Vol_IV_Table_2.2B
'H   ' 0.0000 0.0000 0.4930 10.5109 0.3229 26.1257 0.1402 3.1424 0.0408 57.7997 0.0030 International_Tables_Vol_IV_Table_2.2B
'O   ' 0.0080 0.0060 3.0485 13.2771 2.2868 5.7011 1.5463 0.3239 0.8670 32.9089 0.2508 International_Tables_Vol_IV_Table_2.2B

loop_
_geom_angle_atom_site_label_1
_geom_angle_atom_site_label_2
_geom_angle_atom_site_label_3
_geom_angle
_geom_angle_publ_flag
C2 O1 C70 109.2(2) no
C7 O3 C9 114.5(2) no
O1 C2 O2 121.1(3) no
O1 C2 C3 108.5(2) no
O2 C2 C3 130.4(3) no
C2 C3 C30 107.7(2) no
C2 C3 C31 122.3(2) no
C30 C3 C31 129.9(3) no
C5 C4 C30 108.4(2) no
C5 C4 H41 119.2(3) no
C30 C4 H41 100.1(3) no
C5 C4 H42 115.1(3) no
C30 C4 H42 112.1(3) no
H41 C4 H42 100.9(3) no
C4 C5 C6 112.5(3) no
C4 C5 H51 107.5(3) no
C6 C5 H51 106.4(2) no
C4 C5 H52 117.9(3) no
C6 C5 H52 107.5(3) no
H51 C5 H52 104.0(3) no
C5 C6 C7 110.3(2) no
C5 C6 C8 112.4(3) no
C7 C6 C8 111.8(2) no
C5 C6 H61 106.6(3) no
C7 C6 H61 101.4(2) no
C8 C6 H61 113.7(3) no
O3 C7 C6 107.8(2) no
O3 C7 C70 111.4(2) no
C6 C7 C70 108.6(2) no
O3 C7 H71 107.4(2) no
C6 C7 H71 109.0(2) no
C70 C7 H71 112.4(2) no
C6 C8 C81 115.9(3) no
C6 C8 H81 105.2(3) no
C81 C8 H81 111.0(4) no
C6 C8 H82 108.4(3) no
C81 C8 H82 109.3(4) no
H81 C8 H82 106.5(3) no
O3 C9 C10 109.8(3) no
O3 C9 H91 116.2(3) no
C10 C9 H91 115.6(4) no
O3 C9 H92 105.5(3) no
C10 C9 H92 103.7(4) no
H91 C9 H92 104.7(3) no
C9 C10 H101 108.7(4) no
C9 C10 H102 119.1(4) no
H101 C10 H102 92.0(4) no
C9 C10 H103 114.2(4) no
H101 C10 H103 105.7(4) no
H102 C10 H103 113.6(4) no
C3 C30 C4 132.6(3) no
C3 C30 C70 109.7(2) no
C4 C30 C70 117.6(2) no
C3 C31 C32 121.2(3) no
C3 C31 C36 119.5(2) no
C32 C31 C36 119.4(3) no
C31 C32 C33 120.0(3) no
C31 C32 H321 120.5(3) no
C33 C32 H321 119.3(3) no
C32 C33 C34 120.8(3) no
C32 C33 H331 116.2(4) no
C34 C33 H331 123.0(3) no
C33 C34 C35 119.6(3) no
C33 C34 H341 123.2(4) no
C35 C34 H341 117.1(4) no
C34 C35 C36 119.9(3) no
C34 C35 H351 125.2(3) no
C36 C35 H351 114.8(4) no
C31 C36 C35 120.3(3) no
C31 C36 H361 115.9(3) no
C35 C36 H361 123.6(3) no
O1 C70 C7 112.1(2) no
O1 C70 C30 104.7(2) no
C7 C70 C30 113.5(2) no
O1 C70 H710 105.1(2) no
C7 C70 H710 108.3(2) no
C30 C70 H710 112.8(3) no
C8 C81 C82 121.5(4) no
C8 C81 C86 121.6(4) no
C82 C81 C86 116.9(5) no
C81 C82 C83 120.2(6) no
C81 C82 H821 114.5(5) no
C83 C82 H821 123.9(5) no
C82 C83 C84 121.9(6) no
C82 C83 H831 110.1(8) no
C84 C83 H831 127.3(7) no
C83 C84 C85 119.1(6) no
C83 C84 H841 119.2(9) no
C85 C84 H841 119.5(8) no
C84 C85 C86 120.3(6) no
C84 C85 H851 118.5(6) no
C86 C85 H851 120.1(8) no
C81 C86 C85 121.7(6) no
C81 C86 H861 102.8(4) no
C85 C86 H861 135.4(6) no

loop_
_geom_bond_atom_site_label_1
_geom_bond_atom_site_label_2
_geom_bond_distance
_geom_bond_publ_flag
O1 C2 1.371(4) yes
O1 C70 1.441(4) yes
O2 C2 1.187(4) yes
O3 C7 1.418(3) yes
O3 C9 1.415(4) yes
C2 C3 1.480(4) yes
C3 C30 1.336(4) yes
C3 C31 1.473(4) yes
C4 C5 1.529(4) yes
C4 C30 1.488(4) yes
C4 H41 0.934(3) no
C4 H42 0.963(3) no
C5 C6 1.525(4) yes
C5 H51 1.028(3) no
C5 H52 0.968(3) no
C6 C7 1.535(4) yes
C6 C8 1.535(5) yes
C6 H61 1.046(3) no
C7 C70 1.520(4) yes
C7 H71 0.951(3) no
C8 C81 1.511(6) yes
C8 H81 0.918(4) no
C8 H82 0.928(4) no
C9 C10 1.483(5) yes
C9 H91 0.960(4) no
C9 H92 0.968(5) no
C10 H101 0.943(5) no
C10 H102 0.882(5) no
C10 H103 0.991(4) no
C30 C70 1.493(4) yes
C31 C32 1.383(4) yes
C31 C36 1.391(4) yes
C32 C33 1.382(5) yes
C32 H321 0.950(3) no
C33 C34 1.378(6) yes
C33 H331 1.148(4) no
C34 C35 1.383(6) yes
C34 H341 0.959(3) no
C35 C36 1.389(4) yes
C35 H351 0.951(4) no
C36 H361 1.063(3) no
C70 H710 0.978(3) no
C81 C82 1.381(6) yes
C81 C86 1.400(6) yes
C82 C83 1.387(9) yes
C82 H821 1.053(6) no
C83 C84 1.34(1) yes
C83 H831 0.978(7) no
C84 C85 1.37(1) yes
C84 H841 0.950(6) no
C85 C86 1.362(9) yes
C85 H851 1.089(7) no
C86 H861 0.945(6) no
